data_7108863
loop_
_publ_author_name
'Jian-Ke Sun'
'Min Ji'
'Cheng Chen'
'Wu-Gen Wang'
'Peng Wang'
'Rui-Ping Chen'
'Jie Zhang'

_publ_section_title
;
 A charge-polarized porous metal-organic framework for gas chromatographic
 separation of alcohols from water
;
_journal_issue 16
_journal_name_full 'Chemical communications (Cambridge, England)'
_journal_page_first 1624
_journal_page_last 1626
_journal_paper_doi 10.1039/c3cc38260e
_journal_volume 49
_journal_year 2013
_chemical_formula_moiety 'C28 H49 Dy N2 O23'
_chemical_formula_sum 'C28 H49 Dy N2 O23'
_chemical_formula_weight 944.19
_chemical_name_systematic
;
?
;
_space_group_IT_number 13
_symmetry_cell_setting monoclinic
_symmetry_space_group_name_Hall '-P 2yc'
_symmetry_space_group_name_H-M 'P 1 2/c 1'
_atom_sites_solution_hydrogens geom
_atom_sites_solution_primary direct
_atom_sites_solution_secondary difmap
_audit_creation_method SHELXL-97
_cell_angle_alpha 90.00
_cell_angle_beta 104.821(4)
_cell_angle_gamma 90.00
_cell_formula_units_Z 4
_cell_length_a 12.3743(8)
_cell_length_b 14.5842(7)
_cell_length_c 21.9435(15)
_cell_measurement_reflns_used 11488
_cell_measurement_temperature 123(2)
_cell_measurement_theta_max 27.5049
_cell_measurement_theta_min 2.1579
_cell_volume 3828.4(4)
_computing_cell_refinement 'CrystalClear (Rigaku Inc., 2008)'
_computing_data_collection 'CrystalClear (Rigaku Inc., 2008)'
_computing_data_reduction 'CrystalClear (Rigaku Inc., 2008)'
_computing_molecular_graphics 'DIAMOND. Version 3.0. Crystal Impact'
_computing_publication_material SHELXTL
_computing_structure_refinement 'SHELXL-97 (Sheldrick, 1997)'
_computing_structure_solution 'SHELXS-97 (Sheldrick, 1990)'
_diffrn_ambient_temperature 123(2)
_diffrn_measured_fraction_theta_full 0.994
_diffrn_measured_fraction_theta_max 0.994
_diffrn_measurement_device_type Saturn724+
_diffrn_measurement_method CCD_Profile_fitting
_diffrn_radiation_monochromator graphite
_diffrn_radiation_source 'fine-focus sealed tube'
_diffrn_radiation_type MoK\a
_diffrn_radiation_wavelength 0.71073
_diffrn_reflns_av_R_equivalents 0.0569
_diffrn_reflns_av_sigmaI/netI 0.0680
_diffrn_reflns_limit_h_max 16
_diffrn_reflns_limit_h_min -15
_diffrn_reflns_limit_k_max 18
_diffrn_reflns_limit_k_min -18
_diffrn_reflns_limit_l_max 28
_diffrn_reflns_limit_l_min -28
_diffrn_reflns_number 29788
_diffrn_reflns_theta_full 27.48
_diffrn_reflns_theta_max 27.48
_diffrn_reflns_theta_min 2.37
_diffrn_standards_decay_% <1.0
_exptl_absorpt_coefficient_mu 2.042
_exptl_absorpt_correction_T_max 1.0000
_exptl_absorpt_correction_T_min 0.2605
_exptl_absorpt_correction_type multi-scan
_exptl_absorpt_process_details 'CrystalClear (Rigaku Inc., 2008)'
_exptl_crystal_colour yellow
_exptl_crystal_density_diffrn 1.638
_exptl_crystal_density_method 'not measured'
_exptl_crystal_description Plate
_exptl_crystal_F_000 1924
_exptl_crystal_size_max 0.25
_exptl_crystal_size_mid 0.14
_exptl_crystal_size_min 0.09
_platon_squeeze_details
;
Approximately 46% of the unit cell volume comprises some
disordered solvents and counter-cations which could not be modelled.
We employed PLATON SQUEEZE to calculate the
contribution to the diffraction from the solvent/cation region and
thereby produced a set of solvent-free diffraction intensities. SQUEEZE
estimated a total count of 554 electrons per unit cell, which were
assigned to be 1.0 OH- and 13.0 lattice water molecules per asymmetric unit.
;
_refine_diff_density_max 1.152
_refine_diff_density_min -2.148
_refine_diff_density_rms 0.138
_refine_ls_extinction_method none
_refine_ls_goodness_of_fit_ref 0.967
_refine_ls_hydrogen_treatment constr
_refine_ls_matrix_type full
_refine_ls_number_parameters 362
_refine_ls_number_reflns 8716
_refine_ls_number_restraints 0
_refine_ls_restrained_S_all 0.967
_refine_ls_R_factor_all 0.0429
_refine_ls_R_factor_gt 0.0362
_refine_ls_shift/su_max 0.001
_refine_ls_shift/su_mean 0.000
_refine_ls_structure_factor_coef Fsqd
_refine_ls_weighting_details 'calc w=1/[\s^2^(Fo^2^)+(0.0470P)^2^+0.0000P] where P=(Fo^2^+2Fc^2^)/3'
_refine_ls_weighting_scheme calc
_refine_ls_wR_factor_gt 0.0958
_refine_ls_wR_factor_ref 0.0989
_reflns_number_gt 6609
_reflns_number_total 8716
_reflns_threshold_expression >2sigma(I)
_cod_data_source_file c3cc38260e.txt
_cod_data_source_block 1
_cod_depositor_comments
;
The following automatic conversions were performed:

'_symmetry_cell_setting' value 'Monoclinic' changed to 'monoclinic'
according to
/usr/data/users/saulius/automatic-downloads/retrospective/RSC/lib/dictionaries/cif_core.dic
dictionary named 'cif_core.dic' version 2.4.2 from
2011-04-26.

'_exptl_absorpt_correction_type' value 'Multi-scan'
changed to 'multi-scan' according to
/usr/data/users/saulius/automatic-downloads/retrospective/RSC/lib/dictionaries/cif_core.dic
dictionary named 'cif_core.dic' version 2.4.2 from 2011-04-26.

Automatic conversion script
Id: cif_fix_values 2281 2013-09-26 08:29:07Z andrius 
;
_cod_original_sg_symbol_H-M P2/c
_cod_database_code 7108863

loop_
_symmetry_equiv_pos_as_xyz
'x, y, z'
'-x, y, -z+1/2'
'-x, -y, -z'
'x, -y, z-1/2'

loop_
_atom_site_label
_atom_site_type_symbol
_atom_site_fract_x
_atom_site_fract_y
_atom_site_fract_z
_atom_site_U_iso_or_equiv
_atom_site_adp_type
_atom_site_occupancy
_atom_site_symmetry_multiplicity
_atom_site_calc_flag
_atom_site_refinement_flags
Dy1 Dy 0.066490(14) 0.385939(11) 0.396474(7) 0.01779(7) Uani 1 1 d .
O1W O -0.1335(2) 0.38550(17) 0.36717(13) 0.0266(6) Uani 1 1 d .
O1 O 0.2362(2) 0.47642(18) 0.44423(12) 0.0255(6) Uani 1 1 d .
O2 O 0.2364(2) 0.40064(19) 0.35803(13) 0.0298(6) Uani 1 1 d .
O3 O 0.8099(2) 1.26279(17) 0.04730(12) 0.0272(6) Uani 1 1 d .
O4 O 0.9884(2) 1.23104(16) 0.08295(11) 0.0248(6) Uani 1 1 d .
O5 O 0.0277(2) 0.29698(17) 0.30278(11) 0.0255(6) Uani 1 1 d .
O6 O 0.0204(2) 0.47991(16) 0.30284(10) 0.0197(5) Uani 1 1 d .
O7 O 0.0422(2) 0.38579(15) 0.50040(11) 0.0194(5) Uani 1 1 d .
O8 O -0.0057(2) 0.46704(16) 0.57585(11) 0.0201(5) Uani 1 1 d .
N1 N 0.7194(3) 0.6437(2) 0.33239(16) 0.0298(8) Uani 1 1 d .
N2 N 0.7919(3) 0.7783(2) 0.04063(15) 0.0275(7) Uani 1 1 d .
C1 C 0.2822(3) 0.4572(3) 0.39975(17) 0.0252(8) Uani 1 1 d .
C2 C 0.3901(3) 0.5018(3) 0.39846(17) 0.0245(8) Uani 1 1 d .
C3 C 0.4437(4) 0.4790(3) 0.35188(19) 0.0399(11) Uani 1 1 d .
H3 H 0.4106 0.4349 0.3209 0.048 Uiso 1 1 calc R
C4 C 0.5430(4) 0.5189(3) 0.3498(2) 0.0405(11) Uani 1 1 d .
H4 H 0.5778 0.5019 0.3176 0.049 Uiso 1 1 calc R
C5 C 0.5931(3) 0.5839(3) 0.39420(18) 0.0295(9) Uani 1 1 d .
C6 C 0.5391(4) 0.6095(3) 0.4394(2) 0.0302(9) Uani 1 1 d .
H6 H 0.5705 0.6558 0.4691 0.036 Uiso 1 1 calc R
C7 C 0.4394(3) 0.5682(3) 0.44166(18) 0.0293(9) Uani 1 1 d .
H7 H 0.4041 0.5859 0.4736 0.035 Uiso 1 1 calc R
C8 C 0.7072(4) 0.6212(3) 0.3966(2) 0.0346(10) Uani 1 1 d .
H8A H 0.7203 0.6772 0.4230 0.042 Uiso 1 1 calc R
H8B H 0.7644 0.5753 0.4164 0.042 Uiso 1 1 calc R
C9 C 0.7928(3) 0.5987(2) 0.30797(18) 0.0224(8) Uani 1 1 d .
H9 H 0.8387 0.5527 0.3322 0.027 Uiso 1 1 calc R
C10 C 0.8027(4) 0.6179(2) 0.2495(2) 0.0272(9) Uani 1 1 d .
H10 H 0.8525 0.5827 0.2324 0.033 Uiso 1 1 calc R
C11 C 0.7429(3) 0.6863(2) 0.21454(18) 0.0251(8) Uani 1 1 d .
C12 C 0.6697(4) 0.7359(3) 0.24180(19) 0.0339(10) Uani 1 1 d .
H12 H 0.6272 0.7853 0.2196 0.041 Uiso 1 1 calc R
C13 C 0.6601(4) 0.7123(3) 0.3009(2) 0.0359(10) Uani 1 1 d .
H13 H 0.6105 0.7456 0.3193 0.043 Uiso 1 1 calc R
C14 C 0.7572(3) 0.7146(2) 0.15193(17) 0.0242(8) Uani 1 1 d .
C15 C 0.8503(4) 0.6869(3) 0.13164(19) 0.0283(9) Uani 1 1 d .
H15 H 0.9022 0.6447 0.1561 0.034 Uiso 1 1 calc R
C16 C 0.8667(4) 0.7208(2) 0.07634(19) 0.0297(9) Uani 1 1 d .
H16 H 0.9313 0.7035 0.0633 0.036 Uiso 1 1 calc R
C17 C 0.6979(4) 0.8015(3) 0.05711(19) 0.0329(10) Uani 1 1 d .
H17 H 0.6444 0.8398 0.0300 0.039 Uiso 1 1 calc R
C18 C 0.6785(3) 0.7716(3) 0.11128(18) 0.0278(9) Uani 1 1 d .
H18 H 0.6118 0.7889 0.1222 0.033 Uiso 1 1 calc R
C19 C 0.8152(4) 0.8234(3) -0.01482(18) 0.0301(9) Uani 1 1 d .
H19A H 0.7506 0.8164 -0.0519 0.036 Uiso 1 1 calc R
H19B H 0.8815 0.7953 -0.0247 0.036 Uiso 1 1 calc R
C20 C 0.8369(4) 0.9253(3) 0.00096(18) 0.0298(9) Uani 1 1 d .
C21 C 0.9259(4) 0.9513(3) 0.04974(19) 0.0343(10) Uani 1 1 d .
H21 H 0.9765 0.9060 0.0715 0.041 Uiso 1 1 calc R
C22 C 0.9424(4) 1.0408(3) 0.06721(19) 0.0353(10) Uani 1 1 d .
H22 H 1.0039 1.0571 0.1013 0.042 Uiso 1 1 calc R
C23 C 0.8708(4) 1.1086(2) 0.03596(18) 0.0254(9) Uani 1 1 d .
C24 C 0.7799(4) 1.0840(3) -0.01416(19) 0.0328(10) Uani 1 1 d .
H24 H 0.7301 1.1296 -0.0361 0.039 Uiso 1 1 calc R
C25 C 0.7633(4) 0.9915(3) -0.03169(18) 0.0292(9) Uani 1 1 d .
H25 H 0.7022 0.9741 -0.0656 0.035 Uiso 1 1 calc R
C26 C 0.8897(4) 1.2064(3) 0.05557(16) 0.0238(8) Uani 1 1 d .
C27 C 0.0000 0.3350(3) 0.2500 0.0199(11) Uani 1 2 d S
C28 C 0.0000 0.4414(3) 0.2500 0.0167(10) Uani 1 2 d S
C29 C 0.0118(3) 0.4580(2) 0.52223(15) 0.0180(7) Uani 1 1 d .

loop_
_atom_site_aniso_label
_atom_site_aniso_U_11
_atom_site_aniso_U_22
_atom_site_aniso_U_33
_atom_site_aniso_U_23
_atom_site_aniso_U_13
_atom_site_aniso_U_12
Dy1 0.02150(12) 0.01759(10) 0.01567(10) 0.00029(6) 0.00728(7) 0.00021(7)
O1W 0.0228(16) 0.0297(15) 0.0286(14) 0.0003(11) 0.0091(12) -0.0046(11)
O1 0.0210(15) 0.0272(14) 0.0302(14) 0.0008(11) 0.0105(12) 0.0007(11)
O2 0.0279(17) 0.0369(16) 0.0282(15) -0.0009(12) 0.0136(13) -0.0039(12)
O3 0.0304(17) 0.0192(14) 0.0335(15) -0.0023(11) 0.0112(13) -0.0012(12)
O4 0.0312(17) 0.0193(13) 0.0252(13) -0.0024(10) 0.0098(12) 0.0009(12)
O5 0.0365(17) 0.0210(13) 0.0201(13) 0.0011(10) 0.0093(12) 0.0032(12)
O6 0.0240(15) 0.0204(13) 0.0150(12) -0.0016(9) 0.0055(10) -0.0003(10)
O7 0.0217(15) 0.0184(13) 0.0191(12) 0.0006(9) 0.0072(11) 0.0026(10)
O8 0.0253(15) 0.0188(13) 0.0170(12) 0.0009(9) 0.0069(10) 0.0027(11)
N1 0.022(2) 0.0321(19) 0.0361(19) 0.0073(15) 0.0099(15) -0.0027(15)
N2 0.035(2) 0.0141(16) 0.0375(19) -0.0015(13) 0.0167(16) 0.0015(14)
C1 0.021(2) 0.029(2) 0.0267(19) 0.0115(16) 0.0092(17) 0.0088(17)
C2 0.018(2) 0.027(2) 0.028(2) 0.0092(15) 0.0060(16) 0.0039(16)
C3 0.031(3) 0.057(3) 0.033(2) -0.006(2) 0.010(2) -0.012(2)
C4 0.032(3) 0.058(3) 0.038(2) -0.002(2) 0.020(2) -0.007(2)
C5 0.022(2) 0.038(2) 0.028(2) 0.0091(17) 0.0062(17) 0.0012(18)
C6 0.026(2) 0.029(2) 0.036(2) 0.0041(16) 0.0086(19) -0.0002(17)
C7 0.029(2) 0.030(2) 0.033(2) 0.0062(17) 0.0138(18) 0.0031(18)
C8 0.021(2) 0.052(3) 0.030(2) 0.0097(18) 0.0046(18) -0.0004(19)
C9 0.016(2) 0.024(2) 0.0277(19) 0.0053(15) 0.0058(16) 0.0057(15)
C10 0.026(2) 0.0219(19) 0.035(2) -0.0006(16) 0.0112(18) 0.0026(16)
C11 0.023(2) 0.0204(19) 0.033(2) -0.0010(15) 0.0083(17) -0.0045(16)
C12 0.026(2) 0.038(2) 0.040(2) 0.0103(19) 0.0126(19) 0.0100(19)
C13 0.027(3) 0.041(3) 0.043(2) 0.005(2) 0.016(2) 0.007(2)
C14 0.023(2) 0.0178(18) 0.031(2) -0.0034(15) 0.0065(17) -0.0025(15)
C15 0.031(2) 0.0179(19) 0.037(2) -0.0007(16) 0.0113(19) 0.0008(16)
C16 0.037(3) 0.0165(19) 0.039(2) -0.0055(16) 0.015(2) -0.0002(17)
C17 0.041(3) 0.023(2) 0.037(2) 0.0028(17) 0.013(2) 0.0038(18)
C18 0.026(2) 0.024(2) 0.035(2) -0.0028(16) 0.0117(18) 0.0011(16)
C19 0.040(3) 0.025(2) 0.029(2) -0.0016(16) 0.0167(19) 0.0031(18)
C20 0.038(3) 0.024(2) 0.031(2) -0.0028(17) 0.0147(19) -0.0026(18)
C21 0.048(3) 0.021(2) 0.032(2) 0.0053(16) 0.008(2) 0.0029(19)
C22 0.046(3) 0.026(2) 0.030(2) -0.0026(17) 0.003(2) -0.0017(19)
C23 0.032(2) 0.023(2) 0.0232(19) -0.0017(15) 0.0112(17) -0.0040(16)
C24 0.039(3) 0.025(2) 0.035(2) 0.0019(17) 0.012(2) 0.0036(19)
C25 0.033(3) 0.021(2) 0.032(2) -0.0020(16) 0.0064(18) -0.0022(17)
C26 0.031(2) 0.0226(19) 0.0203(18) 0.0010(14) 0.0113(17) -0.0032(17)
C27 0.023(3) 0.019(3) 0.020(2) 0.000 0.011(2) 0.000
C28 0.017(3) 0.013(2) 0.022(2) 0.000 0.010(2) 0.000
C29 0.0156(19) 0.0204(18) 0.0187(16) -0.0005(14) 0.0057(14) -0.0024(14)

loop_
_atom_type_symbol
_atom_type_description
_atom_type_scat_dispersion_real
_atom_type_scat_dispersion_imag
_atom_type_scat_source
C C 0.0033 0.0016 'International Tables Vol C Tables 4.2.6.8 and 6.1.1.4'
Dy Dy -0.1892 4.4098 'International Tables Vol C Tables 4.2.6.8 and 6.1.1.4'
N N 0.0061 0.0033 'International Tables Vol C Tables 4.2.6.8 and 6.1.1.4'
O O 0.0106 0.0060 'International Tables Vol C Tables 4.2.6.8 and 6.1.1.4'
H H 0.0000 0.0000 'International Tables Vol C Tables 4.2.6.8 and 6.1.1.4'

loop_
_geom_angle_atom_site_label_1
_geom_angle_atom_site_label_2
_geom_angle_atom_site_label_3
_geom_angle
_geom_angle_site_symmetry_1
_geom_angle_site_symmetry_3
O5 Dy1 O7 141.61(8) . .
O5 Dy1 O1W 78.43(9) . .
O7 Dy1 O1W 83.22(9) . .
O5 Dy1 O8 134.42(8) . 3_566
O7 Dy1 O8 68.48(7) . 3_566
O1W Dy1 O8 72.59(9) . 3_566
O5 Dy1 O6 67.77(8) . .
O7 Dy1 O6 139.25(8) . .
O1W Dy1 O6 76.70(8) . .
O8 Dy1 O6 71.78(8) 3_566 .
O5 Dy1 O4 69.46(8) . 2_645
O7 Dy1 O4 73.22(8) . 2_645
O1W Dy1 O4 74.27(9) . 2_645
O8 Dy1 O4 131.41(8) 3_566 2_645
O6 Dy1 O4 131.95(8) . 2_645
O5 Dy1 O2 75.68(9) . .
O7 Dy1 O2 131.04(10) . .
O1W Dy1 O2 145.26(9) . .
O8 Dy1 O2 111.01(9) 3_566 .
O6 Dy1 O2 72.29(9) . .
O4 Dy1 O2 116.53(9) 2_645 .
O5 Dy1 O3 89.86(9) . 2_645
O7 Dy1 O3 74.61(8) . 2_645
O1W Dy1 O3 126.67(9) . 2_645
O8 Dy1 O3 135.71(8) 3_566 2_645
O6 Dy1 O3 144.87(8) . 2_645
O4 Dy1 O3 53.14(9) 2_645 2_645
O2 Dy1 O3 76.19(9) . 2_645
O5 Dy1 O1 128.31(8) . .
O7 Dy1 O1 84.03(8) . .
O1W Dy1 O1 145.35(8) . .
O8 Dy1 O1 72.77(8) 3_566 .
O6 Dy1 O1 92.74(8) . .
O4 Dy1 O1 131.54(9) 2_645 .
O2 Dy1 O1 52.64(9) . .
O3 Dy1 O1 80.00(9) 2_645 .
O5 Dy1 C26 78.05(9) . 2_645
O7 Dy1 C26 72.58(9) . 2_645
O1W Dy1 C26 100.65(11) . 2_645
O8 Dy1 C26 140.98(9) 3_566 2_645
O6 Dy1 C26 145.60(9) . 2_645
O4 Dy1 C26 26.62(10) 2_645 2_645
O2 Dy1 C26 96.24(10) . 2_645
O3 Dy1 C26 26.53(11) 2_645 2_645
O1 Dy1 C26 105.99(10) . 2_645
O5 Dy1 C1 101.65(10) . .
O7 Dy1 C1 108.91(10) . .
O1W Dy1 C1 154.97(9) . .
O8 Dy1 C1 91.16(10) 3_566 .
O6 Dy1 C1 80.22(9) . .
O4 Dy1 C1 129.64(10) 2_645 .
O2 Dy1 C1 26.06(10) . .
O3 Dy1 C1 78.25(10) 2_645 .
O1 Dy1 C1 26.67(9) . .
C26 Dy1 C1 103.86(11) 2_645 .
C1 O1 Dy1 93.1(2) . .
C1 O2 Dy1 94.2(2) . .
C26 O3 Dy1 92.3(2) . 2_665
C26 O4 Dy1 94.0(2) . 2_665
C27 O5 Dy1 120.4(3) . .
C28 O6 Dy1 118.7(2) . .
C29 O7 Dy1 119.4(2) . .
C29 O8 Dy1 118.1(2) . 3_566
C13 N1 C9 120.2(3) . .
C13 N1 C8 118.9(3) . .
C9 N1 C8 120.9(3) . .
C16 N2 C17 121.0(3) . .
C16 N2 C19 120.6(3) . .
C17 N2 C19 118.3(3) . .
O2 C1 O1 119.7(4) . .
O2 C1 C2 120.8(3) . .
O1 C1 C2 119.5(4) . .
O2 C1 Dy1 59.8(2) . .
O1 C1 Dy1 60.2(2) . .
C2 C1 Dy1 174.9(3) . .
C7 C2 C3 117.4(4) . .
C7 C2 C1 122.2(3) . .
C3 C2 C1 120.4(4) . .
C4 C3 C2 121.5(4) . .
C4 C3 H3 119.2 . .
C2 C3 H3 119.2 . .
C3 C4 C5 120.6(4) . .
C3 C4 H4 119.7 . .
C5 C4 H4 119.7 . .
C6 C5 C4 118.6(4) . .
C6 C5 C8 120.0(4) . .
C4 C5 C8 121.3(4) . .
C5 C6 C7 120.5(4) . .
C5 C6 H6 119.8 . .
C7 C6 H6 119.8 . .
C2 C7 C6 121.4(4) . .
C2 C7 H7 119.3 . .
C6 C7 H7 119.3 . .
N1 C8 C5 111.6(3) . .
N1 C8 H8A 109.3 . .
C5 C8 H8A 109.3 . .
N1 C8 H8B 109.3 . .
C5 C8 H8B 109.3 . .
H8A C8 H8B 108.0 . .
N1 C9 C10 121.0(4) . .
N1 C9 H9 119.5 . .
C10 C9 H9 119.5 . .
C9 C10 C11 121.4(4) . .
C9 C10 H10 119.3 . .
C11 C10 H10 119.3 . .
C10 C11 C12 117.1(3) . .
C10 C11 C14 123.4(4) . .
C12 C11 C14 119.4(3) . .
C13 C12 C11 119.5(4) . .
C13 C12 H12 120.3 . .
C11 C12 H12 120.3 . .
N1 C13 C12 120.7(4) . .
N1 C13 H13 119.6 . .
C12 C13 H13 119.6 . .
C15 C14 C18 117.5(3) . .
C15 C14 C11 121.1(3) . .
C18 C14 C11 121.4(3) . .
C16 C15 C14 119.9(4) . .
C16 C15 H15 120.0 . .
C14 C15 H15 120.0 . .
N2 C16 C15 120.3(4) . .
N2 C16 H16 119.8 . .
C15 C16 H16 119.8 . .
C18 C17 N2 121.2(4) . .
C18 C17 H17 119.4 . .
N2 C17 H17 119.4 . .
C17 C18 C14 119.9(4) . .
C17 C18 H18 120.0 . .
C14 C18 H18 120.0 . .
N2 C19 C20 107.8(3) . .
N2 C19 H19A 110.1 . .
C20 C19 H19A 110.1 . .
N2 C19 H19B 110.1 . .
C20 C19 H19B 110.1 . .
H19A C19 H19B 108.5 . .
C21 C20 C25 119.7(4) . .
C21 C20 C19 120.1(4) . .
C25 C20 C19 120.1(4) . .
C22 C21 C20 121.0(4) . .
C22 C21 H21 119.5 . .
C20 C21 H21 119.5 . .
C21 C22 C23 120.9(4) . .
C21 C22 H22 119.6 . .
C23 C22 H22 119.6 . .
C22 C23 C24 119.2(4) . .
C22 C23 C26 120.4(4) . .
C24 C23 C26 120.4(4) . .
C23 C24 C25 119.5(4) . .
C23 C24 H24 120.3 . .
C25 C24 H24 120.3 . .
C20 C25 C24 119.6(4) . .
C20 C25 H25 120.2 . .
C24 C25 H25 120.2 . .
O3 C26 O4 120.4(3) . .
O3 C26 C23 121.6(4) . .
O4 C26 C23 118.0(4) . .
O3 C26 Dy1 61.14(19) . 2_665
O4 C26 Dy1 59.33(18) . 2_665
C23 C26 Dy1 175.0(3) . 2_665
O5 C27 O5 127.3(5) . 2
O5 C27 C28 116.3(2) . .
O5 C27 C28 116.3(2) 2 .
O6 C28 O6 126.8(4) . 2
O6 C28 C27 116.6(2) . .
O6 C28 C27 116.6(2) 2 .
O7 C29 O8 125.9(3) . .
O7 C29 C29 116.8(3) . 3_566
O8 C29 C29 117.2(4) . 3_566

loop_
_geom_bond_atom_site_label_1
_geom_bond_atom_site_label_2
_geom_bond_distance
_geom_bond_site_symmetry_2
Dy1 O5 2.374(2) .
Dy1 O7 2.375(2) .
Dy1 O1W 2.392(3) .
Dy1 O8 2.401(2) 3_566
Dy1 O6 2.414(2) .
Dy1 O4 2.434(2) 2_645
Dy1 O2 2.467(3) .
Dy1 O3 2.474(3) 2_645
Dy1 O1 2.475(3) .
Dy1 C26 2.823(4) 2_645
Dy1 C1 2.847(4) .
O1 C1 1.280(4) .
O2 C1 1.254(5) .
O3 C26 1.262(5) .
O3 Dy1 2.474(3) 2_665
O4 C26 1.268(5) .
O4 Dy1 2.434(2) 2_665
O5 C27 1.250(3) .
O6 C28 1.255(3) .
O7 C29 1.254(4) .
O8 C29 1.256(4) .
O8 Dy1 2.401(2) 3_566
N1 C13 1.326(5) .
N1 C9 1.339(5) .
N1 C8 1.491(5) .
N2 C16 1.343(5) .
N2 C17 1.346(5) .
N2 C19 1.476(5) .
C1 C2 1.492(5) .
C2 C7 1.383(6) .
C2 C3 1.393(5) .
C3 C4 1.371(6) .
C3 H3 0.9500 .
C4 C5 1.387(6) .
C4 H4 0.9500 .
C5 C6 1.381(6) .
C5 C8 1.502(6) .
C6 C7 1.385(6) .
C6 H6 0.9500 .
C7 H7 0.9500 .
C8 H8A 0.9900 .
C8 H8B 0.9900 .
C9 C10 1.349(5) .
C9 H9 0.9500 .
C10 C11 1.356(5) .
C10 H10 0.9500 .
C11 C12 1.407(5) .
C11 C14 1.488(5) .
C12 C13 1.375(6) .
C12 H12 0.9500 .
C13 H13 0.9500 .
C14 C15 1.397(5) .
C14 C18 1.412(5) .
C15 C16 1.372(5) .
C15 H15 0.9500 .
C16 H16 0.9500 .
C17 C18 1.345(5) .
C17 H17 0.9500 .
C18 H18 0.9500 .
C19 C20 1.533(5) .
C19 H19A 0.9900 .
C19 H19B 0.9900 .
C20 C21 1.378(6) .
C20 C25 1.393(6) .
C21 C22 1.361(5) .
C21 H21 0.9500 .
C22 C23 1.386(6) .
C22 H22 0.9500 .
C23 C24 1.403(6) .
C23 C26 1.491(5) .
C24 C25 1.404(6) .
C24 H24 0.9500 .
C25 H25 0.9500 .
C26 Dy1 2.823(4) 2_665
C27 O5 1.250(3) 2
C27 C28 1.551(7) .
C28 O6 1.255(3) 2
C29 C29 1.547(7) 3_566

loop_
_geom_torsion_atom_site_label_1
_geom_torsion_atom_site_label_2
_geom_torsion_atom_site_label_3
_geom_torsion_atom_site_label_4
_geom_torsion
_geom_torsion_site_symmetry_1
_geom_torsion_site_symmetry_4
O5 Dy1 O1 C1 1.9(2) . .
O7 Dy1 O1 C1 159.1(2) . .
O1W Dy1 O1 C1 -132.1(2) . .
O8 Dy1 O1 C1 -131.7(2) 3_566 .
O6 Dy1 O1 C1 -61.7(2) . .
O4 Dy1 O1 C1 97.8(2) 2_645 .
O2 Dy1 O1 C1 3.5(2) . .
O3 Dy1 O1 C1 83.7(2) 2_645 .
C26 Dy1 O1 C1 89.1(2) 2_645 .
O5 Dy1 O2 C1 175.1(2) . .
O7 Dy1 O2 C1 -36.6(3) . .
O1W Dy1 O2 C1 132.1(2) . .
O8 Dy1 O2 C1 42.6(2) 3_566 .
O6 Dy1 O2 C1 104.3(2) . .
O4 Dy1 O2 C1 -127.0(2) 2_645 .
O3 Dy1 O2 C1 -91.4(2) 2_645 .
O1 Dy1 O2 C1 -3.6(2) . .
C26 Dy1 O2 C1 -108.9(2) 2_645 .
O7 Dy1 O5 C27 141.80(16) . .
O1W Dy1 O5 C27 78.70(19) . .
O8 Dy1 O5 C27 27.6(3) 3_566 .
O6 Dy1 O5 C27 -1.50(18) . .
O4 Dy1 O5 C27 156.1(2) 2_645 .
O2 Dy1 O5 C27 -77.93(19) . .
O3 Dy1 O5 C27 -153.7(2) 2_645 .
O1 Dy1 O5 C27 -76.6(2) . .
C26 Dy1 O5 C27 -177.6(2) 2_645 .
C1 Dy1 O5 C27 -75.7(2) . .
O5 Dy1 O6 C28 -1.25(16) . .
O7 Dy1 O6 C28 -146.60(15) . .
O1W Dy1 O6 C28 -84.01(17) . .
O8 Dy1 O6 C28 -159.78(19) 3_566 .
O4 Dy1 O6 C28 -30.0(2) 2_645 .
O2 Dy1 O6 C28 80.13(17) . .
O3 Dy1 O6 C28 52.9(2) 2_645 .
O1 Dy1 O6 C28 129.37(17) . .
C26 Dy1 O6 C28 5.5(3) 2_645 .
C1 Dy1 O6 C28 105.72(18) . .
O5 Dy1 O7 C29 -136.3(2) . .
O1W Dy1 O7 C29 -74.7(3) . .
O8 Dy1 O7 C29 -0.8(2) 3_566 .
O6 Dy1 O7 C29 -14.2(3) . .
O4 Dy1 O7 C29 -150.3(3) 2_645 .
O2 Dy1 O7 C29 98.9(3) . .
O3 Dy1 O7 C29 154.3(3) 2_645 .
O1 Dy1 O7 C29 73.0(3) . .
C26 Dy1 O7 C29 -178.1(3) 2_645 .
C1 Dy1 O7 C29 82.8(3) . .
Dy1 O2 C1 O1 6.3(4) . .
Dy1 O2 C1 C2 -174.1(3) . .
Dy1 O1 C1 O2 -6.3(4) . .
Dy1 O1 C1 C2 174.2(3) . .
O5 Dy1 C1 O2 -4.8(2) . .
O7 Dy1 C1 O2 151.6(2) . .
O1W Dy1 C1 O2 -92.4(3) . .
O8 Dy1 C1 O2 -140.8(2) 3_566 .
O6 Dy1 C1 O2 -69.5(2) . .
O4 Dy1 C1 O2 68.0(3) 2_645 .
O3 Dy1 C1 O2 82.6(2) 2_645 .
O1 Dy1 C1 O2 173.7(4) . .
C26 Dy1 C1 O2 75.6(2) 2_645 .
O5 Dy1 C1 O1 -178.5(2) . .
O7 Dy1 C1 O1 -22.1(2) . .
O1W Dy1 C1 O1 93.9(3) . .
O8 Dy1 C1 O1 45.5(2) 3_566 .
O6 Dy1 C1 O1 116.8(2) . .
O4 Dy1 C1 O1 -105.6(2) 2_645 .
O2 Dy1 C1 O1 -173.7(4) . .
O3 Dy1 C1 O1 -91.1(2) 2_645 .
C26 Dy1 C1 O1 -98.1(2) 2_645 .
O5 Dy1 C1 C2 93(3) . .
O7 Dy1 C1 C2 -110(3) . .
O1W Dy1 C1 C2 6(3) . .
O8 Dy1 C1 C2 -43(3) 3_566 .
O6 Dy1 C1 C2 28(3) . .
O4 Dy1 C1 C2 166(3) 2_645 .
O2 Dy1 C1 C2 98(3) . .
O3 Dy1 C1 C2 -180(100) 2_645 .
O1 Dy1 C1 C2 -88(3) . .
C26 Dy1 C1 C2 173(3) 2_645 .
O2 C1 C2 C7 176.2(4) . .
O1 C1 C2 C7 -4.2(6) . .
Dy1 C1 C2 C7 81(3) . .
O2 C1 C2 C3 -2.1(6) . .
O1 C1 C2 C3 177.4(4) . .
Dy1 C1 C2 C3 -97(3) . .
C7 C2 C3 C4 1.7(7) . .
C1 C2 C3 C4 -179.9(4) . .
C2 C3 C4 C5 -0.3(7) . .
C3 C4 C5 C6 -1.9(7) . .
C3 C4 C5 C8 173.7(4) . .
C4 C5 C6 C7 2.7(6) . .
C8 C5 C6 C7 -173.1(4) . .
C3 C2 C7 C6 -1.0(6) . .
C1 C2 C7 C6 -179.4(3) . .
C5 C6 C7 C2 -1.2(6) . .
C13 N1 C8 C5 67.4(5) . .
C9 N1 C8 C5 -115.9(4) . .
C6 C5 C8 N1 -140.2(4) . .
C4 C5 C8 N1 44.2(6) . .
C13 N1 C9 C10 -4.5(6) . .
C8 N1 C9 C10 178.8(4) . .
N1 C9 C10 C11 3.4(6) . .
C9 C10 C11 C12 -0.4(6) . .
C9 C10 C11 C14 175.1(4) . .
C10 C11 C12 C13 -1.3(6) . .
C14 C11 C12 C13 -177.1(4) . .
C9 N1 C13 C12 2.7(7) . .
C8 N1 C13 C12 179.4(4) . .
C11 C12 C13 N1 0.3(7) . .
C10 C11 C14 C15 -14.8(6) . .
C12 C11 C14 C15 160.7(4) . .
C10 C11 C14 C18 166.3(4) . .
C12 C11 C14 C18 -18.3(6) . .
C18 C14 C15 C16 4.9(6) . .
C11 C14 C15 C16 -174.0(4) . .
C17 N2 C16 C15 -2.1(6) . .
C19 N2 C16 C15 172.7(4) . .
C14 C15 C16 N2 -2.0(6) . .
C16 N2 C17 C18 3.3(6) . .
C19 N2 C17 C18 -171.7(4) . .
N2 C17 C18 C14 -0.1(6) . .
C15 C14 C18 C17 -3.9(6) . .
C11 C14 C18 C17 175.1(4) . .
C16 N2 C19 C20 -108.7(4) . .
C17 N2 C19 C20 66.3(5) . .
N2 C19 C20 C21 62.2(5) . .
N2 C19 C20 C25 -114.4(4) . .
C25 C20 C21 C22 0.8(6) . .
C19 C20 C21 C22 -175.7(4) . .
C20 C21 C22 C23 -0.7(7) . .
C21 C22 C23 C24 0.2(6) . .
C21 C22 C23 C26 179.9(4) . .
C22 C23 C24 C25 0.0(6) . .
C26 C23 C24 C25 -179.7(3) . .
C21 C20 C25 C24 -0.6(6) . .
C19 C20 C25 C24 175.9(3) . .
C23 C24 C25 C20 0.2(6) . .
Dy1 O3 C26 O4 -2.5(3) 2_665 .
Dy1 O3 C26 C23 175.1(3) 2_665 .
Dy1 O4 C26 O3 2.6(3) 2_665 .
Dy1 O4 C26 C23 -175.1(3) 2_665 .
C22 C23 C26 O3 -152.0(4) . .
C24 C23 C26 O3 27.7(5) . .
C22 C23 C26 O4 25.7(5) . .
C24 C23 C26 O4 -154.6(4) . .
C22 C23 C26 Dy1 -31(3) . 2_665
C24 C23 C26 Dy1 149(3) . 2_665
Dy1 O5 C27 O5 -176.4(2) . 2
Dy1 O5 C27 C28 3.6(2) . .
Dy1 O6 C28 O6 -176.69(18) . 2
Dy1 O6 C28 C27 3.31(18) . .
O5 C27 C28 O6 -4.60(18) . .
O5 C27 C28 O6 175.40(18) 2 .
O5 C27 C28 O6 175.40(18) . 2
O5 C27 C28 O6 -4.60(18) 2 2
Dy1 O7 C29 O8 179.0(3) . .
Dy1 O7 C29 C29 2.0(5) . 3_566
Dy1 O8 C29 O7 -179.0(3) 3_566 .
Dy1 O8 C29 C29 -2.1(5) 3_566 3_566

loop_
_platon_squeeze_void_nr
_platon_squeeze_void_average_x
_platon_squeeze_void_average_y
_platon_squeeze_void_average_z
_platon_squeeze_void_volume
_platon_squeeze_void_count_electrons
_platon_squeeze_void_content
1 -0.013 0.000 0.229 1634 554 ' '
